data_7233871
loop_
_publ_author_name
'Alexander N. Chernyshev'
'Dmitry Morozov'
'Jarkko Mutanen'
'Vadim Yu Kukushkin'
'Gerrit Groenhof'
'Matti Haukka'

_publ_section_title
;
 Weak intermolecular interactions promote blue luminescence of protonated
 2,2'-dipyridylamine salts
;
_journal_name_full 'Journal of Materials Chemistry C'
_journal_page_first 8285
_journal_page_last 8294
_journal_paper_doi 10.1039/C4TC01165A
_journal_volume 2
_journal_year 2014
_chemical_formula_moiety 'C10 H10 N3, F3 Si0.5, H2 O'
_chemical_formula_sum 'C10 H12 F3 N3 O Si0.5'
_chemical_formula_weight 261.27
_space_group_crystal_system triclinic
_space_group_IT_number 2
_space_group_name_Hall '-P 1'
_space_group_name_H-M_alt 'P -1'
_atom_sites_solution_hydrogens mixed
_cell_angle_alpha 117.118(8)
_cell_angle_beta 99.869(6)
_cell_angle_gamma 98.207(6)
_cell_formula_units_Z 2
_cell_length_a 7.1165(5)
_cell_length_b 9.0759(7)
_cell_length_c 9.8120(8)
_cell_measurement_reflns_used 2652
_cell_measurement_temperature 170(2)
_cell_measurement_theta_max 30.5330
_cell_measurement_theta_min 2.4140
_cell_volume 537.81(9)
_computing_cell_refinement
;
CrysAlisPro, Agilent Technologies,
Version 1.171.36.28 (release 01-02-2013 CrysAlis171 .NET)
(compiled Feb  1 2013,16:14:44)
;
_computing_data_collection
;
CrysAlisPro, Agilent Technologies,
Version 1.171.36.28 (release 01-02-2013 CrysAlis171 .NET)
(compiled Feb  1 2013,16:14:44)
;
_computing_data_reduction
;
CrysAlisPro, Agilent Technologies,
Version 1.171.36.28 (release 01-02-2013 CrysAlis171 .NET)
(compiled Feb  1 2013,16:14:44)
;
_computing_molecular_graphics 'CrystaMaker (CrystalMaker Software ltd., 2012)'
_computing_publication_material 'SHELXL-2013 (Sheldrick, 2013)'
_computing_structure_refinement 'SHELXL-2013 (Sheldrick, 2013)'
_computing_structure_solution 'SUPERFLIP (Palatinus & Chapuis, 2007)'
_diffrn_ambient_temperature 170(2)
_diffrn_detector_area_resol_mean 16.0107
_diffrn_measured_fraction_theta_full 0.996
_diffrn_measured_fraction_theta_max 0.997
_diffrn_measurement_device '\k-geometry diffractometer'
_diffrn_measurement_device_type 'SuperNova, Single source at offset, Eos'
_diffrn_measurement_method '\f scans and \w scans with \k offset'
_diffrn_radiation_monochromator mirror
_diffrn_radiation_type MoK\a
_diffrn_radiation_wavelength 0.71073
_diffrn_reflns_av_R_equivalents 0.0089
_diffrn_reflns_av_unetI/netI 0.0125
_diffrn_reflns_Laue_measured_fraction_full 0.996
_diffrn_reflns_Laue_measured_fraction_max 0.997
_diffrn_reflns_limit_h_max 7
_diffrn_reflns_limit_h_min -8
_diffrn_reflns_limit_k_max 10
_diffrn_reflns_limit_k_min -11
_diffrn_reflns_limit_l_max 12
_diffrn_reflns_limit_l_min -12
_diffrn_reflns_number 4321
_diffrn_reflns_point_group_measured_fraction_full 0.996
_diffrn_reflns_point_group_measured_fraction_max 0.997
_diffrn_reflns_theta_full 25.242
_diffrn_reflns_theta_max 26.492
_diffrn_reflns_theta_min 2.421
_diffrn_source micro-source
_exptl_absorpt_coefficient_mu 0.195
_exptl_absorpt_correction_T_max 0.938
_exptl_absorpt_correction_T_min 0.885
_exptl_absorpt_correction_type gaussian
_exptl_absorpt_process_details
;
CrysAlisPro, Agilent Technologies,
Version 1.171.36.28 (release 01-02-2013 CrysAlis171 .NET)
(compiled Feb  1 2013,16:14:44)
Numerical absorption correction based on gaussian integration over
			a multifaceted crystal model
;
_exptl_crystal_colour colourless
_exptl_crystal_density_diffrn 1.613
_exptl_crystal_description block
_exptl_crystal_F_000 270
_exptl_crystal_size_max 0.223
_exptl_crystal_size_mid 0.172
_exptl_crystal_size_min 0.101
_refine_diff_density_max 2.163
_refine_diff_density_min -0.508
_refine_diff_density_rms 0.091
_refine_ls_extinction_coef .
_refine_ls_extinction_method none
_refine_ls_goodness_of_fit_ref 1.073
_refine_ls_hydrogen_treatment mixed
_refine_ls_matrix_type full
_refine_ls_number_parameters 160
_refine_ls_number_reflns 2227
_refine_ls_number_restraints 0
_refine_ls_restrained_S_all 1.073
_refine_ls_R_factor_all 0.0693
_refine_ls_R_factor_gt 0.0666
_refine_ls_shift/su_max 0.000
_refine_ls_shift/su_mean 0.000
_refine_ls_structure_factor_coef Fsqd
_refine_ls_weighting_details 'w=1/[\s^2^(Fo^2^)+(0.1078P)^2^+0.9532P] where P=(Fo^2^+2Fc^2^)/3'
_refine_ls_weighting_scheme calc
_refine_ls_wR_factor_gt 0.1911
_refine_ls_wR_factor_ref 0.1940
_reflns_Friedel_coverage 0.000
_reflns_Friedel_fraction_full .
_reflns_Friedel_fraction_max .
_reflns_number_gt 2080
_reflns_number_total 2227
_reflns_threshold_expression 'I > 2\s(I)'
_cod_data_source_file 1000007.cif
_cod_data_source_block PCOD1000007
_cod_original_cell_volume 537.80(8)
_cod_original_formula_sum 'C10 H12 F3 N3 O Si0.50'
_cod_database_code 7233871
_shelx_space_group_comment
;
The symmetry employed for this shelxl refinement is uniquely defined
by the following loop, which should always be used as a source of
symmetry information in preference to the above space-group names.
They are only intended as comments.
;
_shelx_estimated_absorpt_t_min 0.958
_shelx_estimated_absorpt_t_max 0.981
_shelxl_version_number 2013-4

loop_
_space_group_symop_operation_xyz
'x, y, z'
'-x, -y, -z'

loop_
_atom_site_label
_atom_site_type_symbol
_atom_site_fract_x
_atom_site_fract_y
_atom_site_fract_z
_atom_site_U_iso_or_equiv
_atom_site_adp_type
_atom_site_occupancy
_atom_site_site_symmetry_order
_atom_site_calc_flag
_atom_site_refinement_flags_posn
_atom_site_refinement_flags_adp
_atom_site_refinement_flags_occupancy
_atom_site_disorder_assembly
_atom_site_disorder_group
N1 N 0.3281(4) 0.0083(4) 0.1069(3) 0.0378(7) Uani 1 1 d . . . . .
H1 H 0.3816 -0.0109 0.1831 0.045 Uiso 1 1 calc R U . . .
N3 N 0.1300(4) -0.1134(3) -0.1473(3) 0.0281(5) Uani 1 1 d . . . . .
C1 C 0.3832(4) 0.1713(3) 0.1437(3) 0.0236(6) Uani 1 1 d . . . . .
C2 C 0.5071(4) 0.3019(4) 0.2902(3) 0.0237(6) Uani 1 1 d . . . . .
H2 H 0.5610 0.2771 0.3705 0.028 Uiso 1 1 calc R U . . .
C3 C 0.5495(4) 0.4665(3) 0.3158(3) 0.0236(6) Uani 1 1 d . . . . .
H3 H 0.6336 0.5561 0.4145 0.028 Uiso 1 1 calc R U . . .
C4 C 0.4694(4) 0.5031(4) 0.1971(3) 0.0245(6) Uani 1 1 d . . . . .
H4 H 0.4968 0.6173 0.2158 0.029 Uiso 1 1 calc R U . . .
C5 C 0.3522(4) 0.3733(4) 0.0552(3) 0.0253(6) Uani 1 1 d . . . . .
H5 H 0.2995 0.3969 -0.0263 0.030 Uiso 1 1 calc R U . . .
C6 C 0.2043(4) -0.1384(3) -0.0260(3) 0.0242(6) Uani 1 1 d . . . . .
C7 C 0.1623(4) -0.2961(4) -0.0348(3) 0.0254(6) Uani 1 1 d . . . . .
H7 H 0.2156 -0.3094 0.0534 0.030 Uiso 1 1 calc R U . . .
C8 C 0.0413(4) -0.4347(4) -0.1741(4) 0.0281(6) Uani 1 1 d . . . . .
H8 H 0.0115 -0.5449 -0.1835 0.034 Uiso 1 1 calc R U . . .
C9 C -0.0362(4) -0.4104(4) -0.3004(3) 0.0268(6) Uani 1 1 d . . . . .
H9 H -0.1196 -0.5039 -0.3972 0.032 Uiso 1 1 calc R U . . .
C10 C 0.0093(4) -0.2497(4) -0.2837(3) 0.0271(6) Uani 1 1 d . . . . .
H10 H -0.0450 -0.2332 -0.3696 0.033 Uiso 1 1 calc R U . . .
Si1 Si 0.5000 0.0000 0.5000 0.0220(3) Uani 1 2 d S . P . .
F1 F 0.5108(3) -0.0791(3) 0.3095(2) 0.0378(5) Uani 1 1 d . . . . .
F2 F 0.3268(3) 0.0990(3) 0.4694(2) 0.0423(5) Uani 1 1 d . . . . .
F3 F 0.3223(3) -0.1734(2) 0.4459(3) 0.0438(5) Uani 1 1 d . . . . .
O1 O 0.0836(3) 0.1564(3) -0.2927(3) 0.0407(6) Uani 1 1 d . . . . .
H1S H -0.0300 0.1013 -0.3478 0.061 Uiso 1 1 d R U . . .
H2S H 0.1561 0.1210 -0.3566 0.061 Uiso 1 1 d R U . . .
N2 N 0.3094(3) 0.2097(3) 0.0287(3) 0.0269(5) Uani 1 1 d . . . . .
H2N H 0.1997 0.0562 -0.0952 0.040 Uiso 1 1 d R U . . .

loop_
_atom_site_aniso_label
_atom_site_aniso_U_11
_atom_site_aniso_U_22
_atom_site_aniso_U_33
_atom_site_aniso_U_23
_atom_site_aniso_U_13
_atom_site_aniso_U_12
N1 0.0419(15) 0.0375(15) 0.0349(15) 0.0193(13) 0.0076(12) 0.0109(12)
N3 0.0254(12) 0.0244(12) 0.0304(13) 0.0102(10) 0.0082(10) 0.0055(9)
C1 0.0219(13) 0.0203(12) 0.0289(14) 0.0093(11) 0.0153(11) 0.0060(10)
C2 0.0219(13) 0.0264(13) 0.0227(13) 0.0112(11) 0.0081(10) 0.0066(10)
C3 0.0199(12) 0.0245(13) 0.0208(13) 0.0072(10) 0.0066(10) 0.0023(10)
C4 0.0218(12) 0.0234(13) 0.0272(14) 0.0114(11) 0.0086(10) 0.0045(10)
C5 0.0225(13) 0.0299(14) 0.0247(13) 0.0140(11) 0.0074(10) 0.0073(11)
C6 0.0186(12) 0.0219(13) 0.0250(13) 0.0047(11) 0.0087(10) 0.0054(10)
C7 0.0229(13) 0.0289(14) 0.0291(14) 0.0167(12) 0.0086(11) 0.0097(11)
C8 0.0267(14) 0.0215(13) 0.0368(16) 0.0127(12) 0.0138(12) 0.0079(11)
C9 0.0212(13) 0.0240(13) 0.0251(13) 0.0047(11) 0.0056(10) 0.0034(10)
C10 0.0256(14) 0.0303(14) 0.0224(13) 0.0107(11) 0.0050(11) 0.0077(11)
Si1 0.0207(5) 0.0207(5) 0.0214(5) 0.0089(4) 0.0034(4) 0.0044(4)
F1 0.0481(11) 0.0427(11) 0.0241(9) 0.0160(8) 0.0116(8) 0.0151(9)
F2 0.0427(11) 0.0524(12) 0.0452(12) 0.0301(10) 0.0124(9) 0.0281(10)
F3 0.0413(11) 0.0316(10) 0.0459(12) 0.0148(9) 0.0083(9) -0.0076(8)
O1 0.0278(11) 0.0366(12) 0.0423(13) 0.0086(10) 0.0050(10) 0.0076(9)
N2 0.0214(11) 0.0293(12) 0.0224(12) 0.0067(10) 0.0071(9) 0.0046(9)

loop_
_atom_type_symbol
_atom_type_description
_atom_type_scat_dispersion_real
_atom_type_scat_dispersion_imag
_atom_type_scat_source
C C 0.0033 0.0016 'International Tables Vol C Tables 4.2.6.8 and 6.1.1.4'
H H 0.0000 0.0000 'International Tables Vol C Tables 4.2.6.8 and 6.1.1.4'
F F 0.0171 0.0103 'International Tables Vol C Tables 4.2.6.8 and 6.1.1.4'
N N 0.0061 0.0033 'International Tables Vol C Tables 4.2.6.8 and 6.1.1.4'
O O 0.0106 0.0060 'International Tables Vol C Tables 4.2.6.8 and 6.1.1.4'
Si Si 0.0817 0.0704 'International Tables Vol C Tables 4.2.6.8 and 6.1.1.4'

loop_
_geom_angle_atom_site_label_1
_geom_angle_atom_site_label_2
_geom_angle_atom_site_label_3
_geom_angle
_geom_angle_site_symmetry_1
_geom_angle_site_symmetry_3
C1 N1 C6 133.9(3) . .
C1 N1 H1 113.0 . .
C6 N1 H1 113.0 . .
C6 N3 C10 118.4(3) . .
C6 N3 H2N 106.1 . .
C10 N3 H2N 135.5 . .
N1 C1 N2 116.2(3) . .
N1 C1 C2 124.3(3) . .
N2 C1 C2 119.5(2) . .
C3 C2 C1 119.0(3) . .
C3 C2 H2 120.5 . .
C1 C2 H2 120.5 . .
C2 C3 C4 120.5(2) . .
C2 C3 H3 119.8 . .
C4 C3 H3 119.8 . .
C5 C4 C3 119.2(3) . .
C5 C4 H4 120.4 . .
C3 C4 H4 120.4 . .
C4 C5 N2 120.7(3) . .
C4 C5 H5 119.6 . .
N2 C5 H5 119.6 . .
N3 C6 C7 122.5(3) . .
N3 C6 N1 113.9(3) . .
C7 C6 N1 123.6(3) . .
C6 C7 C8 118.9(3) . .
C6 C7 H7 120.5 . .
C8 C7 H7 120.5 . .
C7 C8 C9 119.1(3) . .
C7 C8 H8 120.5 . .
C9 C8 H8 120.5 . .
C10 C9 C8 119.3(3) . .
C10 C9 H9 120.4 . .
C8 C9 H9 120.4 . .
N3 C10 C9 121.8(3) . .
N3 C10 H10 119.1 . .
C9 C10 H10 119.1 . .
F3 Si1 F3 180.0 . 2_656
F3 Si1 F2 89.72(11) . .
F3 Si1 F2 90.28(11) 2_656 .
F3 Si1 F2 90.28(11) . 2_656
F3 Si1 F2 89.72(11) 2_656 2_656
F2 Si1 F2 180.0 . 2_656
F3 Si1 F1 90.00(10) . .
F3 Si1 F1 90.00(10) 2_656 .
F2 Si1 F1 90.77(10) . .
F2 Si1 F1 89.23(10) 2_656 .
F3 Si1 F1 90.00(10) . 2_656
F3 Si1 F1 90.00(10) 2_656 2_656
F2 Si1 F1 89.23(10) . 2_656
F2 Si1 F1 90.77(10) 2_656 2_656
F1 Si1 F1 180.00(14) . 2_656
H1S O1 H2S 104.6 . .
C5 N2 C1 121.1(2) . .
C5 N2 H2N 135.0 . .
C1 N2 H2N 103.9 . .

loop_
_geom_bond_atom_site_label_1
_geom_bond_atom_site_label_2
_geom_bond_distance
_geom_bond_site_symmetry_2
_geom_bond_publ_flag
N1 C1 1.331(4) . yes
N1 C6 1.392(4) . yes
N1 H1 0.8800 . ?
N3 C6 1.346(4) . ?
N3 C10 1.361(4) . ?
N3 H2N 1.3623 . ?
C1 N2 1.370(4) . ?
C1 C2 1.401(4) . ?
C2 C3 1.374(4) . ?
C2 H2 0.9500 . ?
C3 C4 1.404(4) . ?
C3 H3 0.9500 . ?
C4 C5 1.360(4) . ?
C4 H4 0.9500 . ?
C5 N2 1.363(4) . ?
C5 H5 0.9500 . ?
C6 C7 1.379(4) . ?
C7 C8 1.382(4) . ?
C7 H7 0.9500 . ?
C8 C9 1.392(4) . ?
C8 H8 0.9500 . ?
C9 C10 1.374(4) . ?
C9 H9 0.9500 . ?
C10 H10 0.9500 . ?
Si1 F3 1.6723(18) . ?
Si1 F3 1.6723(18) 2_656 ?
Si1 F2 1.6891(18) . ?
Si1 F2 1.6891(18) 2_656 ?
Si1 F1 1.6904(18) . ?
Si1 F1 1.6904(18) 2_656 ?
O1 H1S 0.8274 . ?
O1 H2S 0.8586 . ?
N2 H2N 1.3593 . ?

loop_
_geom_hbond_atom_site_label_D
_geom_hbond_atom_site_label_H
_geom_hbond_atom_site_label_A
_geom_hbond_distance_DH
_geom_hbond_distance_HA
_geom_hbond_distance_DA
_geom_hbond_angle_DHA
_geom_hbond_site_symmetry_A
_geom_hbond_publ_flag
N1 H1 F1 0.88 1.80 2.668(3) 168.6 . yes
N2 H2N N3 1.36 1.36 2.602(3) 145.9 . yes
